data_4026575
loop_
_publ_author_name
'Guillaume Malik'
'Audrey Est\'eoule'
'Pascal Retailleau'
'Philippe Dauban'

_publ_section_title
;
 Aziridines from Intramolecular Alkene Aziridination of Sulfamates:
 Reactivity toward Carbon Nucleophiles. Application to the Synthesis of
 Spisulosine and Its Fluoro Analogue
;
_journal_name_full 'Journal of Organic Chemistry'
_journal_page_first 7438
_journal_page_last 7448
_journal_paper_doi 10.1021/jo201209x
_journal_volume 76
_journal_year 2011
_chemical_absolute_configuration ad
_chemical_formula_moiety 'C12 H17 N O4 S'
_chemical_formula_sum 'C12 H17 N O4 S'
_chemical_formula_weight 271.33
_chemical_name_systematic
;
(4S,5R)-5-(benzyloxy)-4-methyl-1,2,3-oxathiazepane 2,2-dioxide
;
_space_group_IT_number 19
_symmetry_cell_setting orthorhombic
_symmetry_space_group_name_Hall 'P 2ac 2ab'
_symmetry_space_group_name_H-M 'P 21 21 21'
_atom_sites_solution_hydrogens difmap
_atom_sites_solution_primary direct
_atom_sites_solution_secondary difmap
_audit_creation_method SHELXL-97
_cell_angle_alpha 90.00
_cell_angle_beta 90.00
_cell_angle_gamma 90.00
_cell_formula_units_Z 4
_cell_length_a 5.2154(3)
_cell_length_b 11.7483(6)
_cell_length_c 21.7737(15)
_cell_measurement_reflns_used 3990
_cell_measurement_temperature 200(2)
_cell_measurement_theta_max 72.1
_cell_measurement_theta_min 7.2
_cell_volume 1334.12(14)
_computing_cell_refinement 'CrystalClear-SM Expert 2.0 r4 (Rigaku, 2009)'
_computing_data_collection 'CrystalClear-SM Expert 2.0 r4 (Rigaku, 2009)'
_computing_data_reduction 'CrystalClear-SM Expert 2.0 r4 (Rigaku, 2009)'
_computing_molecular_graphics 'PLATON (Spek, 2003)'
_computing_publication_material 'SHELXL97 (Sheldrick, 2008)'
_computing_structure_refinement 'SHELXL97 (Sheldrick, 2008); CRYSTALBUILDER (Welter, 2006)'
_computing_structure_solution 'SHELXS97 (Sheldrick, 2008)'
_diffrn_ambient_temperature 200(2)
_diffrn_detector_type 'RAPID II large area curved imaging plate detector '
_diffrn_measured_fraction_theta_full 0.989
_diffrn_measured_fraction_theta_max 0.989
_diffrn_measurement_device_type 'Rigaku rapid II RAXIS conversion'
_diffrn_measurement_method 'profile data from \w-scans'
_diffrn_radiation_monochromator graphite
_diffrn_radiation_source 'fine-focus sealed tube'
_diffrn_radiation_type CuK\a
_diffrn_radiation_wavelength 1.54187
_diffrn_reflns_av_R_equivalents 0.0653
_diffrn_reflns_av_sigmaI/netI 0.0823
_diffrn_reflns_limit_h_max 4
_diffrn_reflns_limit_h_min -6
_diffrn_reflns_limit_k_max 14
_diffrn_reflns_limit_k_min -14
_diffrn_reflns_limit_l_max 26
_diffrn_reflns_limit_l_min -25
_diffrn_reflns_number 10067
_diffrn_reflns_theta_full 72.11
_diffrn_reflns_theta_max 72.11
_diffrn_reflns_theta_min 7.17
_exptl_absorpt_coefficient_mu 2.233
_exptl_absorpt_correction_T_max 1.000
_exptl_absorpt_correction_T_min 0.603
_exptl_absorpt_correction_type multi-scan
_exptl_absorpt_process_details 'FS_ABSCOR (Rigaku, 2009)'
_exptl_crystal_colour colourless
_exptl_crystal_density_diffrn 1.351
_exptl_crystal_description needle
_exptl_crystal_F_000 576
_exptl_crystal_size_max 0.58
_exptl_crystal_size_mid 0.11
_exptl_crystal_size_min 0.10
_refine_diff_density_max 0.577
_refine_diff_density_min -0.486
_refine_diff_density_rms 0.063
_refine_ls_abs_structure_details 'Flack H D (1983), Acta Cryst. A39, 876-881;1005 Friedel pairs'
_refine_ls_abs_structure_Flack -0.04(4)
_refine_ls_extinction_coef 0.0046(10)
_refine_ls_extinction_expression Fc^*^=kFc[1+0.001xFc^2^\l^3^/sin(2\q)]^-1/4^
_refine_ls_extinction_method SHELXL
_refine_ls_goodness_of_fit_ref 1.203
_refine_ls_hydrogen_treatment constr
_refine_ls_matrix_type full
_refine_ls_number_parameters 165
_refine_ls_number_reflns 2554
_refine_ls_number_restraints 0
_refine_ls_restrained_S_all 1.203
_refine_ls_R_factor_all 0.0954
_refine_ls_R_factor_gt 0.0664
_refine_ls_shift/su_max 0.000
_refine_ls_shift/su_mean 0.000
_refine_ls_structure_factor_coef Fsqd
_refine_ls_weighting_details 'calc w=1/[\s^2^(Fo^2^)+(0.0835P)^2^+0.1496P] where P=(Fo^2^+2Fc^2^)/3'
_refine_ls_weighting_scheme calc
_refine_ls_wR_factor_gt 0.1615
_refine_ls_wR_factor_ref 0.2044
_reflns_number_gt 1677
_reflns_number_total 2554
_reflns_threshold_expression >2sigma(I)
_cod_data_source_file jo201209x_si_002_1.cif
_cod_data_source_block compound_5
_cod_original_sg_symbol_H-M 'P 21 21 21 '
_cod_database_code 4026575

loop_
_symmetry_equiv_pos_as_xyz
'x, y, z'
'x+1/2, -y+1/2, -z'
'-x, y+1/2, -z+1/2'
'-x+1/2, -y, z+1/2'

loop_
_atom_site_label
_atom_site_type_symbol
_atom_site_fract_x
_atom_site_fract_y
_atom_site_fract_z
_atom_site_U_iso_or_equiv
_atom_site_adp_type
_atom_site_occupancy
_atom_site_symmetry_multiplicity
_atom_site_calc_flag
_atom_site_refinement_flags
S1 S 0.3479(2) 0.72821(11) 0.72407(6) 0.0570(4) Uani 1 1 d .
O1 O 0.4133(7) 0.8574(3) 0.73039(16) 0.0658(10) Uani 1 1 d .
O2 O 0.5836(6) 0.6839(3) 0.69988(18) 0.0688(11) Uani 1 1 d .
O3 O 0.2539(7) 0.6833(3) 0.77990(17) 0.0770(12) Uani 1 1 d .
O4 O -0.0077(8) 0.9508(3) 0.56537(15) 0.0680(11) Uani 1 1 d .
N1 N 0.1254(7) 0.7204(3) 0.67522(18) 0.0508(10) Uani 1 1 d .
H3N H -0.0299 0.7020 0.6852 0.061 Uiso 1 1 d R
C4 C 0.1273(11) 0.7828(4) 0.6162(2) 0.0559(13) Uani 1 1 d .
H4 H 0.3095 0.7934 0.6030 0.067 Uiso 1 1 calc R
C5 C 0.0065(11) 0.8999(4) 0.6251(2) 0.0580(14) Uani 1 1 d .
H5 H -0.1724 0.8888 0.6404 0.070 Uiso 1 1 calc R
C6 C 0.1411(12) 0.9808(4) 0.6680(2) 0.0655(15) Uani 1 1 d .
H6A H 0.0359 1.0506 0.6714 0.079 Uiso 1 1 calc R
H6B H 0.3063 1.0027 0.6490 0.079 Uiso 1 1 calc R
C7 C 0.1951(12) 0.9380(4) 0.7321(2) 0.0705(16) Uani 1 1 d .
H7A H 0.2369 1.0029 0.7593 0.085 Uiso 1 1 calc R
H7B H 0.0413 0.8994 0.7487 0.085 Uiso 1 1 calc R
C8 C -0.0093(13) 0.7120(5) 0.5681(3) 0.0770(18) Uani 1 1 d .
H8A H 0.0719 0.6369 0.5654 0.116 Uiso 1 1 calc R
H8B H 0.0018 0.7502 0.5282 0.116 Uiso 1 1 calc R
H8C H -0.1898 0.7030 0.5796 0.116 Uiso 1 1 calc R
C9 C -0.2393(11) 1.0117(5) 0.5542(2) 0.0626(15) Uani 1 1 d .
H9A H -0.2633 1.0704 0.5863 0.075 Uiso 1 1 calc R
H9B H -0.3867 0.9587 0.5560 0.075 Uiso 1 1 calc R
C11 C -0.2298(11) 1.0673(4) 0.4922(2) 0.0549(13) Uani 1 1 d .
C12 C -0.4154(14) 1.1435(5) 0.4767(3) 0.085(2) Uani 1 1 d .
H12 H -0.5438 1.1622 0.5059 0.102 Uiso 1 1 calc R
C13 C -0.4222(15) 1.1949(5) 0.4191(3) 0.090(2) Uani 1 1 d .
H13 H -0.5549 1.2470 0.4091 0.107 Uiso 1 1 calc R
C14 C -0.2357(13) 1.1694(6) 0.3773(3) 0.0794(19) Uani 1 1 d .
H14 H -0.2355 1.2049 0.3381 0.095 Uiso 1 1 calc R
C15 C -0.0521(16) 1.0935(7) 0.3921(3) 0.098(2) Uani 1 1 d .
H15 H 0.0736 1.0743 0.3623 0.117 Uiso 1 1 calc R
C16 C -0.0411(14) 1.0422(5) 0.4500(3) 0.0775(19) Uani 1 1 d .
H16 H 0.0938 0.9911 0.4601 0.093 Uiso 1 1 calc R

loop_
_atom_site_aniso_label
_atom_site_aniso_U_11
_atom_site_aniso_U_22
_atom_site_aniso_U_33
_atom_site_aniso_U_23
_atom_site_aniso_U_13
_atom_site_aniso_U_12
S1 0.0496(7) 0.0516(7) 0.0697(9) 0.0107(6) -0.0029(7) -0.0057(6)
O1 0.060(2) 0.056(2) 0.081(2) 0.003(2) -0.009(2) -0.0145(19)
O2 0.0265(16) 0.072(2) 0.107(3) 0.013(2) 0.0041(17) 0.0064(17)
O3 0.071(3) 0.085(3) 0.075(2) 0.032(2) -0.002(2) -0.019(2)
O4 0.060(2) 0.077(3) 0.067(2) 0.0214(19) 0.014(2) 0.022(2)
N1 0.040(2) 0.046(2) 0.066(2) 0.0043(19) -0.0061(19) 0.000(2)
C4 0.062(3) 0.048(3) 0.058(3) -0.003(2) 0.004(3) 0.007(3)
C5 0.061(3) 0.053(3) 0.060(3) 0.009(3) 0.016(3) 0.013(3)
C6 0.085(4) 0.041(3) 0.071(3) 0.001(2) 0.014(3) 0.009(3)
C7 0.087(4) 0.052(3) 0.072(4) -0.015(3) 0.009(4) -0.002(3)
C8 0.086(4) 0.071(4) 0.074(4) -0.018(3) -0.010(3) 0.008(3)
C9 0.062(4) 0.058(3) 0.068(3) 0.011(3) 0.007(3) 0.016(3)
C11 0.066(3) 0.042(2) 0.056(3) 0.000(2) 0.004(3) 0.006(2)
C12 0.093(5) 0.092(4) 0.070(4) 0.012(3) 0.011(4) 0.032(4)
C13 0.099(5) 0.094(5) 0.076(4) 0.019(4) 0.000(4) 0.031(4)
C14 0.095(5) 0.083(4) 0.061(4) 0.011(3) -0.003(4) 0.005(4)
C15 0.105(6) 0.120(6) 0.068(4) 0.014(4) 0.025(4) 0.025(5)
C16 0.077(4) 0.082(5) 0.073(4) 0.012(3) 0.012(4) 0.021(4)

loop_
_atom_type_symbol
_atom_type_description
_atom_type_scat_dispersion_real
_atom_type_scat_dispersion_imag
_atom_type_scat_source
C C 0.0181 0.0091 'International Tables Vol C Tables 4.2.6.8 and 6.1.1.4'
H H 0.0000 0.0000 'International Tables Vol C Tables 4.2.6.8 and 6.1.1.4'
N N 0.0311 0.0180 'International Tables Vol C Tables 4.2.6.8 and 6.1.1.4'
O O 0.0492 0.0322 'International Tables Vol C Tables 4.2.6.8 and 6.1.1.4'
S S 0.3331 0.5567 'International Tables Vol C Tables 4.2.6.8 and 6.1.1.4'

loop_
_geom_angle_atom_site_label_1
_geom_angle_atom_site_label_2
_geom_angle_atom_site_label_3
_geom_angle
O3 S1 O2 118.6(2)
O3 S1 O1 111.3(2)
O2 S1 O1 101.4(2)
O3 S1 N1 107.6(2)
O2 S1 N1 111.2(2)
O1 S1 N1 106.1(2)
C7 O1 S1 117.1(3)
C9 O4 C5 114.1(4)
C4 N1 S1 123.5(3)
C4 N1 H3N 110.4
S1 N1 H3N 122.3
N1 C4 C8 108.9(4)
N1 C4 C5 109.5(4)
C8 C4 C5 112.9(5)
N1 C4 H4 108.5
C8 C4 H4 108.5
C5 C4 H4 108.5
O4 C5 C6 108.9(4)
O4 C5 C4 106.4(4)
C6 C5 C4 117.1(5)
O4 C5 H5 108.1
C6 C5 H5 108.1
C4 C5 H5 108.1
C5 C6 C7 116.8(4)
C5 C6 H6A 108.1
C7 C6 H6A 108.1
C5 C6 H6B 108.1
C7 C6 H6B 108.1
H6A C6 H6B 107.3
O1 C7 C6 109.4(4)
O1 C7 H7A 109.8
C6 C7 H7A 109.8
O1 C7 H7B 109.8
C6 C7 H7B 109.8
H7A C7 H7B 108.2
C4 C8 H8A 109.5
C4 C8 H8B 109.5
H8A C8 H8B 109.5
C4 C8 H8C 109.5
H8A C8 H8C 109.5
H8B C8 H8C 109.5
O4 C9 C11 110.1(4)
O4 C9 H9A 109.6
C11 C9 H9A 109.6
O4 C9 H9B 109.6
C11 C9 H9B 109.6
H9A C9 H9B 108.1
C12 C11 C16 118.9(5)
C12 C11 C9 119.1(5)
C16 C11 C9 122.0(5)
C11 C12 C13 121.8(6)
C11 C12 H12 119.1
C13 C12 H12 119.1
C14 C13 C12 119.2(6)
C14 C13 H13 120.4
C12 C13 H13 120.4
C15 C14 C13 119.5(6)
C15 C14 H14 120.3
C13 C14 H14 120.3
C14 C15 C16 122.0(7)
C14 C15 H15 119.0
C16 C15 H15 119.0
C11 C16 C15 118.6(6)
C11 C16 H16 120.7
C15 C16 H16 120.7

loop_
_geom_bond_atom_site_label_1
_geom_bond_atom_site_label_2
_geom_bond_distance
S1 O3 1.413(4)
S1 O2 1.435(3)
S1 O1 1.561(4)
S1 N1 1.577(4)
O1 C7 1.481(7)
O4 C9 1.425(6)
O4 C5 1.433(5)
N1 C4 1.480(6)
N1 H3N 0.8658
C4 C8 1.516(7)
C4 C5 1.525(6)
C4 H4 1.0000
C5 C6 1.506(7)
C5 H5 1.0000
C6 C7 1.510(7)
C6 H6A 0.9900
C6 H6B 0.9900
C7 H7A 0.9900
C7 H7B 0.9900
C8 H8A 0.9800
C8 H8B 0.9800
C8 H8C 0.9800
C9 C11 1.500(7)
C9 H9A 0.9900
C9 H9B 0.9900
C11 C12 1.361(7)
C11 C16 1.378(7)
C12 C13 1.391(7)
C12 H12 0.9500
C13 C14 1.365(8)
C13 H13 0.9500
C14 C15 1.347(9)
C14 H14 0.9500
C15 C16 1.400(8)
C15 H15 0.9500
C16 H16 0.9500

loop_
_geom_torsion_atom_site_label_1
_geom_torsion_atom_site_label_2
_geom_torsion_atom_site_label_3
_geom_torsion_atom_site_label_4
_geom_torsion
O3 S1 O1 C7 -75.0(4)
O2 S1 O1 C7 158.0(4)
N1 S1 O1 C7 41.8(4)
O3 S1 N1 C4 164.9(3)
O2 S1 N1 C4 -63.7(4)
O1 S1 N1 C4 45.7(4)
S1 N1 C4 C8 147.4(4)
S1 N1 C4 C5 -88.7(5)
C9 O4 C5 C6 -93.5(6)
C9 O4 C5 C4 139.5(5)
N1 C4 C5 O4 -174.6(4)
C8 C4 C5 O4 -53.0(6)
N1 C4 C5 C6 63.4(6)
C8 C4 C5 C6 -175.0(5)
O4 C5 C6 C7 -174.9(5)
C4 C5 C6 C7 -54.2(7)
S1 O1 C7 C6 -93.4(5)
C5 C6 C7 O1 75.5(6)
C5 O4 C9 C11 176.7(5)
O4 C9 C11 C12 -170.1(5)
O4 C9 C11 C16 11.0(7)
C16 C11 C12 C13 1.3(9)
C9 C11 C12 C13 -177.7(6)
C11 C12 C13 C14 -0.9(10)
C12 C13 C14 C15 1.3(10)
C13 C14 C15 C16 -2.1(11)
C12 C11 C16 C15 -2.0(9)
C9 C11 C16 C15 177.0(6)
C14 C15 C16 C11 2.5(11)
